data_7707714
loop_
_publ_author_name
'Topor, Alexandru'
'Avram, Daniel'
'Dascalu, Radu'
'Maxim, Catalin'
'Tiseanu, Carmen'
'Andruh, Marius'

_publ_section_title
;
 Luminescence thermometry based on one-dimensional benzoato-bridged
 coordination polymers containing lanthanide ions.
;
_journal_issue 28
_journal_name_full 'Dalton transactions (Cambridge, England : 2003)'
_journal_page_first 9881
_journal_page_last 9890
_journal_paper_doi 10.1039/d1dt01550h
_journal_volume 50
_journal_year 2021
_chemical_formula_moiety 'C46 H46 O16 Tb2, C12 H24 O6'
_chemical_formula_sum 'C58 H70 O22 Tb2'
_chemical_formula_weight 1436.98
_space_group_crystal_system triclinic
_space_group_IT_number 2
_space_group_name_Hall '-P 1'
_space_group_name_H-M_alt 'P -1'
_atom_sites_solution_hydrogens mixed
_atom_sites_solution_primary dual
_audit_creation_date 2021-04-16
_audit_creation_method
;
Olex2 1.3-ac4
(compiled 2019.10.09 svn.r3662 for Rigaku Oxford Diffraction, GUI svn.r5959)
;
_audit_update_record
;
2021-06-10 deposited with the CCDC.	2021-06-23 downloaded from the CCDC.
;
_cell_angle_alpha 107.133(2)
_cell_angle_beta 102.977(2)
_cell_angle_gamma 102.315(2)
_cell_formula_units_Z 1
_cell_length_a 9.8516(2)
_cell_length_b 12.2547(3)
_cell_length_c 13.9649(3)
_cell_measurement_reflns_used 8220
_cell_measurement_temperature 293(2)
_cell_measurement_theta_max 29.1570
_cell_measurement_theta_min 2.2920
_cell_volume 1497.64(7)
_computing_cell_refinement 'CrysAlisPro 1.171.40.74a (Rigaku OD, 2020)'
_computing_data_collection 'CrysAlisPro 1.171.40.74a (Rigaku OD, 2020)'
_computing_data_reduction 'CrysAlisPro 1.171.40.74a (Rigaku OD, 2020)'
_computing_molecular_graphics 'Olex2 1.3-ac4 (Dolomanov et al., 2009)'
_computing_publication_material 'Olex2 1.3-ac4 (Dolomanov et al., 2009)'
_computing_structure_refinement 'ShelXL 2016/6 (Sheldrick, 2015)'
_computing_structure_solution 'SHELXT 2014/4 (Sheldrick, 2014)'
_diffrn_ambient_temperature 293(2)
_diffrn_detector 'Hybrid Pixel Array Detector'
_diffrn_detector_area_resol_mean 10.0000
_diffrn_detector_type HyPix
_diffrn_measured_fraction_theta_full 0.988
_diffrn_measured_fraction_theta_max 0.772
_diffrn_measurement_details
;
List of Runs (angles in degrees, time in seconds):

  # Type    Start    End  Width  t~exp~   \w     \q     \k     \f   Frames
#--------------------------------------------------------------------------
  1  \w    -17.00  48.00   0.50    1.46    --   -4.71  37.00 -60.00  130
  2  \w     -9.00  68.00   0.50    1.46    --    5.49  57.00-150.00  154
  3  \w    -17.00  55.00   0.50    1.46    --   -4.71  37.00-180.00  144
  4  \w    -57.00   7.00   0.50    1.46    --   -4.71 -37.00 -30.00  128
  5  \w    -23.00   2.00   0.50    1.46    --   -4.71 -99.00  60.00   50
;
_diffrn_measurement_device 'four-circle diffractometer'
_diffrn_measurement_device_type 'XtaLAB Synergy, Single source at offset/far, HyPix'
_diffrn_measurement_method '\w scans'
_diffrn_orient_matrix_type 'CrysAlisPro convention (1999,Acta A55,543-557)'
_diffrn_orient_matrix_UB_11 0.0008330000
_diffrn_orient_matrix_UB_12 0.0301425000
_diffrn_orient_matrix_UB_13 0.0520741000
_diffrn_orient_matrix_UB_21 0.0214864000
_diffrn_orient_matrix_UB_22 -0.0453878000
_diffrn_orient_matrix_UB_23 0.0156605000
_diffrn_orient_matrix_UB_31 0.0744108000
_diffrn_orient_matrix_UB_32 0.0326008000
_diffrn_orient_matrix_UB_33 0.0127945000
_diffrn_radiation_monochromator mirror
_diffrn_radiation_probe x-ray
_diffrn_radiation_type 'Mo K\a'
_diffrn_radiation_wavelength 0.71073
_diffrn_reflns_av_R_equivalents 0.0483
_diffrn_reflns_av_unetI/netI 0.0581
_diffrn_reflns_Laue_measured_fraction_full 0.988
_diffrn_reflns_Laue_measured_fraction_max 0.772
_diffrn_reflns_limit_h_max 13
_diffrn_reflns_limit_h_min -13
_diffrn_reflns_limit_k_max 16
_diffrn_reflns_limit_k_min -15
_diffrn_reflns_limit_l_max 17
_diffrn_reflns_limit_l_min -20
_diffrn_reflns_number 16368
_diffrn_reflns_point_group_measured_fraction_full 0.988
_diffrn_reflns_point_group_measured_fraction_max 0.772
_diffrn_reflns_theta_full 25.242
_diffrn_reflns_theta_max 30.802
_diffrn_reflns_theta_min 1.947
_diffrn_source 'micro-focus sealed X-ray tube'
_diffrn_source_type 'PhotonJet (Mo) X-ray Source'
_exptl_absorpt_coefficient_mu 2.419
_exptl_absorpt_correction_T_max 1.00000
_exptl_absorpt_correction_T_min 0.90053
_exptl_absorpt_correction_type multi-scan
_exptl_absorpt_process_details
;
CrysAlisPro 1.171.40.74a (Rigaku Oxford Diffraction, 2020)
Empirical absorption correction using spherical harmonics,
 implemented in SCALE3 ABSPACK scaling algorithm.
;
_exptl_crystal_colour colorless
_exptl_crystal_density_diffrn 1.593
_exptl_crystal_description prism
_exptl_crystal_F_000 724
_exptl_crystal_size_max 0.2
_exptl_crystal_size_mid 0.12
_exptl_crystal_size_min 0.08
_refine_diff_density_max 1.068
_refine_diff_density_min -1.088
_refine_diff_density_rms 0.106
_refine_ls_extinction_method none
_refine_ls_goodness_of_fit_ref 1.035
_refine_ls_hydrogen_treatment mixed
_refine_ls_matrix_type full
_refine_ls_number_parameters 375
_refine_ls_number_reflns 7234
_refine_ls_number_restraints 3
_refine_ls_restrained_S_all 1.035
_refine_ls_R_factor_all 0.0415
_refine_ls_R_factor_gt 0.0367
_refine_ls_shift/su_max 0.002
_refine_ls_shift/su_mean 0.000
_refine_ls_structure_factor_coef Fsqd
_refine_ls_weighting_details 'w=1/[\s^2^(Fo^2^)+(0.0319P)^2^] where P=(Fo^2^+2Fc^2^)/3'
_refine_ls_weighting_scheme calc
_refine_ls_wR_factor_gt 0.0781
_refine_ls_wR_factor_ref 0.0810
_reflns_Friedel_coverage 0.000
_reflns_number_gt 6488
_reflns_number_total 7234
_reflns_threshold_expression 'I > 2\s(I)'
_cod_data_source_file d1dt01550h2.cif
_cod_data_source_block crystal1
_cod_depositor_comments 'Adding full bibliography for 7707713--7707714.cif.'
_cod_original_cell_volume 1497.64(6)
_cod_database_code 7707714
_shelx_shelxl_version_number 2016/6
_chemical_oxdiff_formula 'C12 H10 O12 Tb1'
_shelx_space_group_comment
;
The symmetry employed for this shelxl refinement is uniquely defined
by the following loop, which should always be used as a source of
symmetry information in preference to the above space-group names.
They are only intended as comments.
;
_reflns_odcompleteness_completeness 98.55
_reflns_odcompleteness_iscentric 1
_reflns_odcompleteness_theta 26.32
_olex2_refinement_description
;
1. Fixed Uiso
 At 1.2 times of:
  All C(H) groups, All C(H,H) groups
 At 1.5 times of:
  All C(H,H,H) groups, All O(H) groups, All O(H,H) groups
2. Restrained distances
 O10-H10
 0.85 with sigma of 0.01
 Tb1-H10
 3.072353 with sigma of 0.02
 C7-H10
 1.897786 with sigma of 0.02
3.a Rotating group:
 O1W(H1WA,H1WB)
3.b Secondary CH2 refined with riding coordinates:
 C7(H7A,H7B), C6(H6A,H6B), C1(H1A,H1B), C5(H5A,H5B), C4(H4A,H4B), C2(H2A,H2B),
 C3(H3A,H3B)
3.c Aromatic/amide H refined with riding coordinates:
 C25(H25), C29(H29), C15(H15), C22(H22), C11(H11), C27(H27), C18(H18),
 C28(H28), C26(H26), C20(H20), C21(H21), C13(H13), C19(H19), C14(H14), C12(H12)
3.d Idealised Me refined as rotating group:
 C8(H8A,H8B,H8C)
;
_olex2_submission_special_instructions 'No special instructions were received'
_oxdiff_exptl_absorpt_empirical_details
;
Empirical correction (ABSPACK) includes:
- Absorption correction using spherical harmonics
- Frame scaling
;
_oxdiff_exptl_absorpt_empirical_full_max 1.272
_oxdiff_exptl_absorpt_empirical_full_min 0.744

loop_
_space_group_symop_operation_xyz
'x, y, z'
'-x, -y, -z'

loop_
_atom_site_label
_atom_site_type_symbol
_atom_site_fract_x
_atom_site_fract_y
_atom_site_fract_z
_atom_site_U_iso_or_equiv
_atom_site_adp_type
_atom_site_occupancy
_atom_site_site_symmetry_order
_atom_site_calc_flag
_atom_site_refinement_flags_posn
_atom_site_refinement_flags_adp
_atom_site_refinement_flags_occupancy
_atom_site_disorder_assembly
_atom_site_disorder_group
Tb1 Tb 0.23972(2) 0.50358(2) 0.49378(2) 0.02777(6) Uani 1 1 d D . . . .
O2 O 0.0747(2) 0.29826(19) 0.40848(19) 0.0358(5) Uani 1 1 d . . . . .
O5 O 0.0964(3) 0.4854(2) 0.60200(19) 0.0411(6) Uani 1 1 d . . . . .
O1W O 0.1938(3) 0.6949(2) 0.55622(19) 0.0382(6) Uani 1 1 d . . . . .
H1WA H 0.257971 0.739353 0.615629 0.057 Uiso 1 1 d R U . . .
H1WB H 0.112702 0.684824 0.570346 0.057 Uiso 1 1 d R U . . .
O4 O 0.5673(2) 0.4128(2) 0.35132(18) 0.0390(6) Uani 1 1 d . . . . .
O6 O -0.0946(3) 0.4869(2) 0.66005(18) 0.0394(6) Uani 1 1 d . . . . .
O1 O 0.2761(3) 0.3211(2) 0.5296(2) 0.0423(6) Uani 1 1 d . . . . .
O10 O 0.4181(3) 0.6640(2) 0.4655(2) 0.0443(6) Uani 1 1 d D . . . .
H10 H 0.5085(12) 0.671(3) 0.484(3) 0.066 Uiso 1 1 d D U . . .
O3 O 0.3606(3) 0.4119(2) 0.3873(2) 0.0483(7) Uani 1 1 d . . . . .
O7 O 0.3864(4) 0.8846(3) 0.7224(2) 0.0667(9) Uani 1 1 d . . . . .
C9 C 0.4301(3) 0.3823(3) 0.3252(3) 0.0313(7) Uani 1 1 d . . . . .
C23 C 0.0331(3) 0.4793(3) 0.6699(2) 0.0288(7) Uani 1 1 d . . . . .
C10 C 0.3475(4) 0.3018(3) 0.2142(3) 0.0344(7) Uani 1 1 d . . . . .
C24 C 0.1102(4) 0.4601(3) 0.7664(2) 0.0311(7) Uani 1 1 d . . . . .
C16 C 0.1607(4) 0.2547(3) 0.4567(3) 0.0348(7) Uani 1 1 d . . . . .
C17 C 0.1261(4) 0.1212(3) 0.4244(3) 0.0402(8) Uani 1 1 d . . . . .
O8 O 0.6301(4) 1.1200(3) 0.8470(3) 0.0837(12) Uani 1 1 d . . . . .
C25 C 0.0409(4) 0.4492(4) 0.8403(3) 0.0465(9) Uani 1 1 d . . . . .
H25 H -0.053451 0.455038 0.830692 0.056 Uiso 1 1 calc R U . . .
C29 C 0.2489(4) 0.4491(4) 0.7814(3) 0.0507(10) Uani 1 1 d . . . . .
H29 H 0.295514 0.454040 0.731187 0.061 Uiso 1 1 calc R U . . .
O9 O 0.7314(5) 1.1354(3) 1.0591(3) 0.0850(13) Uani 1 1 d . . . . .
C7 C 0.3891(4) 0.7224(4) 0.3916(3) 0.0513(10) Uani 1 1 d D . . . .
H7A H 0.456906 0.802614 0.420170 0.062 Uiso 1 1 calc R U . . .
H7B H 0.291107 0.729452 0.381823 0.062 Uiso 1 1 calc R U . . .
C15 C 0.4196(4) 0.2784(4) 0.1400(3) 0.0490(10) Uani 1 1 d . . . . .
H15 H 0.518838 0.316899 0.158037 0.059 Uiso 1 1 calc R U . . .
C22 C 0.1958(5) 0.0707(4) 0.4903(4) 0.0514(10) Uani 1 1 d . . . . .
H22 H 0.266677 0.119864 0.553811 0.062 Uiso 1 1 calc R U . . .
C11 C 0.1989(4) 0.2448(4) 0.1852(3) 0.0546(11) Uani 1 1 d . . . . .
H11 H 0.148447 0.261546 0.233909 0.065 Uiso 1 1 calc R U . . .
C27 C 0.2500(5) 0.4222(5) 0.9442(4) 0.0673(13) Uani 1 1 d . . . . .
H27 H 0.297634 0.411215 1.004526 0.081 Uiso 1 1 calc R U . . .
C18 C 0.0219(6) 0.0461(4) 0.3298(4) 0.0581(12) Uani 1 1 d . . . . .
H18 H -0.025649 0.078310 0.284711 0.070 Uiso 1 1 calc R U . . .
C28 C 0.3199(5) 0.4310(5) 0.8700(4) 0.0690(14) Uani 1 1 d . . . . .
H28 H 0.414036 0.424647 0.879712 0.083 Uiso 1 1 calc R U . . .
C8 C 0.4025(5) 0.6568(5) 0.2874(4) 0.0671(13) Uani 1 1 d . . . . .
H8A H 0.377919 0.697269 0.239743 0.101 Uiso 1 1 calc R U . . .
H8B H 0.337254 0.576678 0.259488 0.101 Uiso 1 1 calc R U . . .
H8C H 0.501075 0.654120 0.295914 0.101 Uiso 1 1 calc R U . . .
C26 C 0.1112(5) 0.4297(4) 0.9286(3) 0.0595(12) Uani 1 1 d . . . . .
H26 H 0.063379 0.421706 0.977561 0.071 Uiso 1 1 calc R U . . .
C20 C 0.0584(6) -0.1250(4) 0.3682(5) 0.0741(15) Uani 1 1 d . . . . .
H20 H 0.036208 -0.207651 0.349235 0.089 Uiso 1 1 calc R U . . .
C21 C 0.1604(6) -0.0517(4) 0.4617(4) 0.0680(13) Uani 1 1 d . . . . .
H21 H 0.206552 -0.084695 0.506655 0.082 Uiso 1 1 calc R U . . .
C13 C 0.1992(6) 0.1397(4) 0.0124(4) 0.0674(14) Uani 1 1 d . . . . .
H13 H 0.149554 0.083622 -0.054960 0.081 Uiso 1 1 calc R U . . .
C6 C 0.7361(5) 1.1744(4) 1.1650(4) 0.0598(12) Uani 1 1 d . . . . .
H6A H 0.703927 1.245261 1.182559 0.072 Uiso 1 1 calc R U . . .
H6B H 0.834622 1.193362 1.210604 0.072 Uiso 1 1 calc R U . . .
C19 C -0.0116(7) -0.0769(4) 0.3022(4) 0.0784(17) Uani 1 1 d . . . . .
H19 H -0.081721 -0.127044 0.238608 0.094 Uiso 1 1 calc R U . . .
C14 C 0.3438(6) 0.1968(4) 0.0378(3) 0.0668(14) Uani 1 1 d . . . . .
H14 H 0.392066 0.181828 -0.012533 0.080 Uiso 1 1 calc R U . . .
C1 C 0.3655(6) 0.9278(4) 0.8224(4) 0.0662(13) Uani 1 1 d . . . . .
H1A H 0.323395 0.993168 0.826944 0.079 Uiso 1 1 calc R U . . .
H1B H 0.458351 0.957105 0.877710 0.079 Uiso 1 1 calc R U . . .
C12 C 0.1258(5) 0.1635(5) 0.0847(4) 0.0713(15) Uani 1 1 d . . . . .
H12 H 0.026431 0.124831 0.065967 0.086 Uiso 1 1 calc R U . . .
C5 C 0.7810(6) 1.2275(4) 1.0224(4) 0.0727(16) Uani 1 1 d . . . . .
H5A H 0.879828 1.275730 1.065481 0.087 Uiso 1 1 calc R U . . .
H5B H 0.718525 1.279025 1.025744 0.087 Uiso 1 1 calc R U . . .
C4 C 0.7768(6) 1.1694(5) 0.9114(4) 0.0838(18) Uani 1 1 d . . . . .
H4A H 0.828796 1.227977 0.888001 0.101 Uiso 1 1 calc R U . . .
H4B H 0.823827 1.106859 0.906500 0.101 Uiso 1 1 calc R U . . .
C2 C 0.4754(9) 0.9658(7) 0.6944(5) 0.146(4) Uani 1 1 d . . . . .
H2A H 0.477361 0.921411 0.624826 0.175 Uiso 1 1 calc R U . . .
H2B H 0.423421 1.022811 0.685503 0.175 Uiso 1 1 calc R U . . .
C3 C 0.6134(8) 1.0307(6) 0.7494(5) 0.117(3) Uani 1 1 d . . . . .
H3A H 0.655279 1.069215 0.706786 0.140 Uiso 1 1 calc R U . . .
H3B H 0.668555 0.977193 0.763238 0.140 Uiso 1 1 calc R U . . .

loop_
_atom_site_aniso_label
_atom_site_aniso_U_11
_atom_site_aniso_U_22
_atom_site_aniso_U_33
_atom_site_aniso_U_23
_atom_site_aniso_U_13
_atom_site_aniso_U_12
Tb1 0.02026(9) 0.03305(9) 0.02836(10) 0.00784(6) 0.00642(6) 0.01044(6)
O2 0.0267(12) 0.0344(12) 0.0429(14) 0.0115(10) 0.0046(10) 0.0122(10)
O5 0.0372(13) 0.0537(15) 0.0364(13) 0.0193(11) 0.0128(11) 0.0157(12)
O1W 0.0254(11) 0.0371(12) 0.0456(14) 0.0065(10) 0.0098(11) 0.0095(10)
O4 0.0215(11) 0.0531(14) 0.0349(13) 0.0109(11) 0.0030(10) 0.0094(10)
O6 0.0273(12) 0.0555(15) 0.0359(13) 0.0169(11) 0.0053(10) 0.0174(11)
O1 0.0343(13) 0.0389(13) 0.0463(15) 0.0110(11) 0.0018(12) 0.0135(11)
O10 0.0271(12) 0.0591(16) 0.0573(16) 0.0312(13) 0.0152(12) 0.0173(12)
O3 0.0353(14) 0.0538(15) 0.0463(15) 0.0001(12) 0.0178(12) 0.0140(12)
O7 0.061(2) 0.0553(17) 0.0545(18) -0.0014(14) 0.0122(16) -0.0044(16)
C9 0.0257(15) 0.0327(15) 0.0320(17) 0.0090(13) 0.0043(14) 0.0103(13)
C23 0.0265(16) 0.0269(14) 0.0291(16) 0.0086(12) 0.0041(13) 0.0073(12)
C10 0.0263(16) 0.0373(17) 0.0339(17) 0.0085(14) 0.0015(14) 0.0128(13)
C24 0.0273(16) 0.0317(15) 0.0300(16) 0.0102(13) 0.0034(13) 0.0074(13)
C16 0.0328(17) 0.0353(17) 0.0404(19) 0.0135(15) 0.0131(15) 0.0164(14)
C17 0.0389(19) 0.0338(17) 0.051(2) 0.0144(16) 0.0166(17) 0.0160(15)
O8 0.074(2) 0.077(2) 0.064(2) 0.0092(18) 0.0075(19) -0.012(2)
C25 0.042(2) 0.063(2) 0.039(2) 0.0226(18) 0.0110(17) 0.0181(18)
C29 0.037(2) 0.078(3) 0.046(2) 0.030(2) 0.0112(18) 0.025(2)
O9 0.115(3) 0.0549(19) 0.068(2) 0.0152(17) 0.026(2) 0.003(2)
C7 0.038(2) 0.059(2) 0.071(3) 0.037(2) 0.020(2) 0.0194(18)
C15 0.040(2) 0.055(2) 0.040(2) 0.0046(17) 0.0084(17) 0.0143(18)
C22 0.048(2) 0.046(2) 0.063(3) 0.0221(19) 0.013(2) 0.0201(18)
C11 0.034(2) 0.060(3) 0.046(2) 0.0036(19) 0.0012(18) 0.0013(19)
C27 0.067(3) 0.090(3) 0.049(3) 0.039(3) 0.002(2) 0.028(3)
C18 0.065(3) 0.043(2) 0.050(2) 0.0101(19) 0.003(2) 0.010(2)
C28 0.043(2) 0.116(4) 0.065(3) 0.049(3) 0.010(2) 0.042(3)
C8 0.059(3) 0.097(4) 0.063(3) 0.042(3) 0.022(2) 0.037(3)
C26 0.064(3) 0.085(3) 0.043(2) 0.037(2) 0.019(2) 0.027(2)
C20 0.083(4) 0.039(2) 0.101(4) 0.022(3) 0.036(3) 0.018(2)
C21 0.077(3) 0.051(3) 0.096(4) 0.039(3) 0.032(3) 0.035(3)
C13 0.072(3) 0.056(3) 0.039(2) -0.002(2) -0.007(2) 0.002(2)
C6 0.052(3) 0.055(2) 0.063(3) 0.012(2) 0.011(2) 0.015(2)
C19 0.089(4) 0.043(2) 0.077(4) 0.004(2) 0.014(3) 0.006(3)
C14 0.072(3) 0.073(3) 0.039(2) 0.001(2) 0.013(2) 0.021(3)
C1 0.069(3) 0.056(3) 0.057(3) 0.007(2) 0.015(2) 0.008(2)
C12 0.045(3) 0.073(3) 0.063(3) 0.010(2) -0.007(2) -0.005(2)
C5 0.071(3) 0.055(3) 0.067(3) 0.017(2) 0.003(3) -0.004(3)
C4 0.067(3) 0.081(4) 0.075(4) 0.021(3) 0.009(3) -0.011(3)
C2 0.137(7) 0.138(7) 0.073(4) -0.013(4) 0.040(4) -0.071(6)
C3 0.108(6) 0.108(5) 0.074(4) -0.007(4) 0.029(4) -0.033(4)

loop_
_atom_type_symbol
_atom_type_description
_atom_type_scat_dispersion_real
_atom_type_scat_dispersion_imag
_atom_type_scat_source
C C 0.0033 0.0016 'International Tables Vol C Tables 4.2.6.8 and 6.1.1.4'
H H 0.0000 0.0000 'International Tables Vol C Tables 4.2.6.8 and 6.1.1.4'
O O 0.0106 0.0060 'International Tables Vol C Tables 4.2.6.8 and 6.1.1.4'
Tb Tb -0.1723 4.1537 'International Tables Vol C Tables 4.2.6.8 and 6.1.1.4'

loop_
_geom_angle_atom_site_label_1
_geom_angle_atom_site_label_2
_geom_angle_atom_site_label_3
_geom_angle
_geom_angle_site_symmetry_1
_geom_angle_site_symmetry_3
_geom_angle_publ_flag
O2 Tb1 O1 52.68(8) . . ?
O2 Tb1 O10 143.45(9) . . ?
O2 Tb1 C16 26.43(9) . . ?
O5 Tb1 O2 75.32(8) . . ?
O5 Tb1 O1W 73.85(9) . . ?
O5 Tb1 O4 84.83(8) . 2_666 ?
O5 Tb1 O6 107.99(9) . 2_566 ?
O5 Tb1 O1 78.49(9) . . ?
O5 Tb1 O10 139.70(9) . . ?
O5 Tb1 C16 77.10(9) . . ?
O1W Tb1 O2 131.82(8) . . ?
O1W Tb1 O1 147.83(9) . . ?
O1W Tb1 O10 69.35(8) . . ?
O1W Tb1 C16 149.21(9) . . ?
O4 Tb1 O2 129.48(9) 2_666 . ?
O4 Tb1 O1W 83.17(9) 2_666 . ?
O4 Tb1 O6 151.90(9) 2_666 2_566 ?
O4 Tb1 O1 78.23(8) 2_666 . ?
O4 Tb1 O10 75.17(9) 2_666 . ?
O4 Tb1 C16 104.28(10) 2_666 . ?
O6 Tb1 O2 78.52(8) 2_566 . ?
O6 Tb1 O1W 76.94(9) 2_566 . ?
O6 Tb1 O1 128.09(8) 2_566 . ?
O6 Tb1 O10 79.32(8) 2_566 . ?
O6 Tb1 C16 102.95(10) 2_566 . ?
O1 Tb1 O10 128.95(9) . . ?
O1 Tb1 C16 26.36(9) . . ?
O10 Tb1 C16 141.38(10) . . ?
O3 Tb1 O2 77.78(8) . . ?
O3 Tb1 O5 146.56(10) . . ?
O3 Tb1 O1W 139.59(9) . . ?
O3 Tb1 O4 97.43(9) . 2_666 ?
O3 Tb1 O6 85.46(10) . 2_566 ?
O3 Tb1 O1 69.46(10) . . ?
O3 Tb1 O10 71.80(9) . . ?
O3 Tb1 C16 69.99(10) . . ?
C16 O2 Tb1 94.05(19) . . ?
C23 O5 Tb1 172.9(2) . . ?
Tb1 O1W H1WA 109.7 . . ?
Tb1 O1W H1WB 109.8 . . ?
H1WA O1W H1WB 104.1 . . ?
C9 O4 Tb1 137.1(2) . 2_666 ?
C23 O6 Tb1 122.2(2) . 2_566 ?
C16 O1 Tb1 91.5(2) . . ?
Tb1 O10 H10 119.3(14) . . ?
C7 O10 Tb1 127.9(2) . . ?
C7 O10 H10 109.4(14) . . ?
C9 O3 Tb1 167.6(3) . . ?
C2 O7 C1 117.1(4) . . ?
O4 C9 C10 117.7(3) . . ?
O3 C9 O4 123.7(3) . . ?
O3 C9 C10 118.6(3) . . ?
O5 C23 O6 122.8(3) . . ?
O5 C23 C24 119.3(3) . . ?
O6 C23 C24 117.9(3) . . ?
C15 C10 C9 120.2(3) . . ?
C15 C10 C11 119.0(3) . . ?
C11 C10 C9 120.7(3) . . ?
C25 C24 C23 120.3(3) . . ?
C29 C24 C23 120.9(3) . . ?
C29 C24 C25 118.8(3) . . ?
O2 C16 Tb1 59.52(16) . . ?
O2 C16 C17 119.3(3) . . ?
O1 C16 Tb1 62.15(17) . . ?
O1 C16 O2 121.3(3) . . ?
O1 C16 C17 119.4(3) . . ?
C17 C16 Tb1 172.3(2) . . ?
C22 C17 C16 120.5(3) . . ?
C18 C17 C16 120.7(4) . . ?
C18 C17 C22 118.7(4) . . ?
C4 O8 C3 112.2(5) . . ?
C24 C25 H25 119.8 . . ?
C24 C25 C26 120.3(4) . . ?
C26 C25 H25 119.8 . . ?
C24 C29 H29 119.5 . . ?
C24 C29 C28 121.0(4) . . ?
C28 C29 H29 119.5 . . ?
C6 O9 C5 114.9(4) . . ?
O10 C7 H7A 109.1 . . ?
O10 C7 H7B 109.1 . . ?
O10 C7 C8 112.5(4) . . ?
H7A C7 H7B 107.8 . . ?
C8 C7 H7A 109.1 . . ?
C8 C7 H7B 109.1 . . ?
C10 C15 H15 119.9 . . ?
C10 C15 C14 120.2(4) . . ?
C14 C15 H15 119.9 . . ?
C17 C22 H22 119.9 . . ?
C21 C22 C17 120.2(4) . . ?
C21 C22 H22 119.9 . . ?
C10 C11 H11 119.8 . . ?
C12 C11 C10 120.4(4) . . ?
C12 C11 H11 119.8 . . ?
C28 C27 H27 120.1 . . ?
C26 C27 H27 120.1 . . ?
C26 C27 C28 119.8(4) . . ?
C17 C18 H18 119.9 . . ?
C19 C18 C17 120.2(5) . . ?
C19 C18 H18 119.9 . . ?
C29 C28 H28 120.2 . . ?
C27 C28 C29 119.6(4) . . ?
C27 C28 H28 120.2 . . ?
C7 C8 H8A 109.5 . . ?
C7 C8 H8B 109.5 . . ?
C7 C8 H8C 109.5 . . ?
H8A C8 H8B 109.5 . . ?
H8A C8 H8C 109.5 . . ?
H8B C8 H8C 109.5 . . ?
C25 C26 H26 119.8 . . ?
C27 C26 C25 120.5(4) . . ?
C27 C26 H26 119.8 . . ?
C21 C20 H20 120.0 . . ?
C21 C20 C19 120.0(4) . . ?
C19 C20 H20 120.0 . . ?
C22 C21 H21 119.6 . . ?
C20 C21 C22 120.7(5) . . ?
C20 C21 H21 119.6 . . ?
C14 C13 H13 119.6 . . ?
C14 C13 C12 120.8(4) . . ?
C12 C13 H13 119.6 . . ?
O9 C6 H6A 110.5 . . ?
O9 C6 H6B 110.5 . . ?
O9 C6 C1 105.9(4) . 2_677 ?
H6A C6 H6B 108.7 . . ?
C1 C6 H6A 110.5 2_677 . ?
C1 C6 H6B 110.5 2_677 . ?
C18 C19 H19 119.9 . . ?
C20 C19 C18 120.2(5) . . ?
C20 C19 H19 119.9 . . ?
C15 C14 H14 120.2 . . ?
C13 C14 C15 119.6(5) . . ?
C13 C14 H14 120.2 . . ?
O7 C1 C6 107.8(3) . 2_677 ?
O7 C1 H1A 110.1 . . ?
O7 C1 H1B 110.1 . . ?
C6 C1 H1A 110.1 2_677 . ?
C6 C1 H1B 110.1 2_677 . ?
H1A C1 H1B 108.5 . . ?
C11 C12 H12 120.0 . . ?
C13 C12 C11 120.0(4) . . ?
C13 C12 H12 120.0 . . ?
O9 C5 H5A 110.2 . . ?
O9 C5 H5B 110.2 . . ?
O9 C5 C4 107.4(4) . . ?
H5A C5 H5B 108.5 . . ?
C4 C5 H5A 110.2 . . ?
C4 C5 H5B 110.2 . . ?
O8 C4 C5 109.0(5) . . ?
O8 C4 H4A 109.9 . . ?
O8 C4 H4B 109.9 . . ?
C5 C4 H4A 109.9 . . ?
C5 C4 H4B 109.9 . . ?
H4A C4 H4B 108.3 . . ?
O7 C2 H2A 105.9 . . ?
O7 C2 H2B 105.9 . . ?
H2A C2 H2B 106.2 . . ?
C3 C2 O7 125.7(8) . . ?
C3 C2 H2A 105.9 . . ?
C3 C2 H2B 105.9 . . ?
O8 C3 H3A 108.7 . . ?
O8 C3 H3B 108.7 . . ?
C2 C3 O8 114.4(7) . . ?
C2 C3 H3A 108.7 . . ?
C2 C3 H3B 108.7 . . ?
H3A C3 H3B 107.6 . . ?

loop_
_geom_bond_atom_site_label_1
_geom_bond_atom_site_label_2
_geom_bond_distance
_geom_bond_site_symmetry_2
_geom_bond_publ_flag
Tb1 O2 2.452(2) . ?
Tb1 O5 2.313(2) . ?
Tb1 O1W 2.426(2) . ?
Tb1 O4 2.315(2) 2_666 ?
Tb1 O6 2.347(2) 2_566 ?
Tb1 O1 2.510(3) . ?
Tb1 O10 2.531(2) . ?
Tb1 O3 2.296(3) . ?
Tb1 C16 2.838(3) . ?
O2 C16 1.266(4) . ?
O5 C23 1.257(4) . ?
O1W H1WA 0.8579 . ?
O1W H1WB 0.8580 . ?
O4 C9 1.258(4) . ?
O6 C23 1.262(4) . ?
O1 C16 1.260(4) . ?
O10 H10 0.849(9) . ?
O10 C7 1.430(5) . ?
O3 C9 1.242(4) . ?
O7 C1 1.418(5) . ?
O7 C2 1.388(7) . ?
C9 C10 1.493(4) . ?
C23 C24 1.500(5) . ?
C10 C15 1.379(5) . ?
C10 C11 1.388(5) . ?
C24 C25 1.381(5) . ?
C24 C29 1.376(5) . ?
C16 C17 1.501(5) . ?
C17 C22 1.391(6) . ?
C17 C18 1.385(6) . ?
O8 C4 1.409(6) . ?
O8 C3 1.424(7) . ?
C25 H25 0.9300 . ?
C25 C26 1.385(6) . ?
C29 H29 0.9300 . ?
C29 C28 1.382(6) . ?
O9 C6 1.400(6) . ?
O9 C5 1.412(6) . ?
C7 H7A 0.9700 . ?
C7 H7B 0.9700 . ?
C7 C8 1.492(6) . ?
C15 H15 0.9300 . ?
C15 C14 1.399(5) . ?
C22 H22 0.9300 . ?
C22 C21 1.376(6) . ?
C11 H11 0.9300 . ?
C11 C12 1.377(6) . ?
C27 H27 0.9300 . ?
C27 C28 1.382(6) . ?
C27 C26 1.363(7) . ?
C18 H18 0.9300 . ?
C18 C19 1.385(6) . ?
C28 H28 0.9300 . ?
C8 H8A 0.9600 . ?
C8 H8B 0.9600 . ?
C8 H8C 0.9600 . ?
C26 H26 0.9300 . ?
C20 H20 0.9300 . ?
C20 C21 1.362(7) . ?
C20 C19 1.372(8) . ?
C21 H21 0.9300 . ?
C13 H13 0.9300 . ?
C13 C14 1.359(7) . ?
C13 C12 1.369(7) . ?
C6 H6A 0.9700 . ?
C6 H6B 0.9700 . ?
C6 C1 1.509(6) 2_677 ?
C19 H19 0.9300 . ?
C14 H14 0.9300 . ?
C1 H1A 0.9700 . ?
C1 H1B 0.9700 . ?
C12 H12 0.9300 . ?
C5 H5A 0.9700 . ?
C5 H5B 0.9700 . ?
C5 C4 1.491(7) . ?
C4 H4A 0.9700 . ?
C4 H4B 0.9700 . ?
C2 H2A 0.9700 . ?
C2 H2B 0.9700 . ?
C2 C3 1.335(9) . ?
C3 H3A 0.9700 . ?
C3 H3B 0.9700 . ?

loop_
_geom_torsion_atom_site_label_1
_geom_torsion_atom_site_label_2
_geom_torsion_atom_site_label_3
_geom_torsion_atom_site_label_4
_geom_torsion
_geom_torsion_site_symmetry_1
_geom_torsion_site_symmetry_2
_geom_torsion_site_symmetry_3
_geom_torsion_site_symmetry_4
_geom_torsion_publ_flag
Tb1 O2 C16 O1 7.2(3) . . . . ?
Tb1 O2 C16 C17 -171.2(3) . . . . ?
Tb1 O4 C9 O3 13.0(6) 2_666 . . . ?
Tb1 O4 C9 C10 -164.2(2) 2_666 . . . ?
Tb1 O6 C23 O5 5.6(4) 2_566 . . . ?
Tb1 O6 C23 C24 -173.35(19) 2_566 . . . ?
Tb1 O1 C16 O2 -7.0(3) . . . . ?
Tb1 O1 C16 C17 171.4(3) . . . . ?
Tb1 O10 C7 C8 -88.3(4) . . . . ?
Tb1 O3 C9 O4 84.6(12) . . . . ?
Tb1 O3 C9 C10 -98.2(11) . . . . ?
O2 C16 C17 C22 -164.1(4) . . . . ?
O2 C16 C17 C18 14.4(5) . . . . ?
O5 C23 C24 C25 -177.9(3) . . . . ?
O5 C23 C24 C29 0.1(5) . . . . ?
O4 C9 C10 C15 -10.2(5) . . . . ?
O4 C9 C10 C11 166.5(4) . . . . ?
O6 C23 C24 C25 1.1(5) . . . . ?
O6 C23 C24 C29 179.0(3) . . . . ?
O1 C16 C17 C22 17.4(5) . . . . ?
O1 C16 C17 C18 -164.1(4) . . . . ?
O3 C9 C10 C15 172.4(4) . . . . ?
O3 C9 C10 C11 -10.8(5) . . . . ?
O7 C2 C3 O8 -68.2(13) . . . . ?
C9 C10 C15 C14 175.8(4) . . . . ?
C9 C10 C11 C12 -175.0(4) . . . . ?
C23 C24 C25 C26 179.1(4) . . . . ?
C23 C24 C29 C28 -179.7(4) . . . . ?
C10 C15 C14 C13 -0.9(8) . . . . ?
C10 C11 C12 C13 -0.8(8) . . . . ?
C24 C25 C26 C27 0.7(7) . . . . ?
C24 C29 C28 C27 0.8(8) . . . . ?
C16 C17 C22 C21 178.0(4) . . . . ?
C16 C17 C18 C19 -178.4(5) . . . . ?
C17 C22 C21 C20 0.9(7) . . . . ?
C17 C18 C19 C20 -0.1(9) . . . . ?
C25 C24 C29 C28 -1.8(6) . . . . ?
C29 C24 C25 C26 1.1(6) . . . . ?
O9 C5 C4 O8 71.4(6) . . . . ?
C15 C10 C11 C12 1.9(7) . . . . ?
C22 C17 C18 C19 0.1(7) . . . . ?
C11 C10 C15 C14 -1.0(7) . . . . ?
C18 C17 C22 C21 -0.5(7) . . . . ?
C28 C27 C26 C25 -1.7(8) . . . . ?
C26 C27 C28 C29 1.0(8) . . . . ?
C21 C20 C19 C18 0.5(9) . . . . ?
C6 O9 C5 C4 176.6(5) . . . . ?
C19 C20 C21 C22 -0.9(8) . . . . ?
C14 C13 C12 C11 -1.2(9) . . . . ?
C1 O7 C2 C3 56.2(12) . . . . ?
C12 C13 C14 C15 2.0(9) . . . . ?
C5 O9 C6 C1 161.1(5) . . . 2_677 ?
C4 O8 C3 C2 168.1(7) . . . . ?
C2 O7 C1 C6 179.0(6) . . . 2_677 ?
C3 O8 C4 C5 -160.3(5) . . . . ?
